data_7056051
loop_
_publ_author_name
'Durini, Sara'
'Ardizzoia, G. Attilio'
'Therrien, Bruno'
'Brenna, Stefano'

_publ_section_title
;
 Tuning the fluorescence emission in mononuclear heteroleptic trigonal
 silver(i) complexes
;
_journal_issue 8
_journal_name_full 'New J. Chem.'
_journal_page_first 3006
_journal_paper_doi 10.1039/C6NJ04058F
_journal_volume 41
_journal_year 2017
_chemical_formula_moiety 'C36 H28 Ag N3 O4 P, N O3'
_chemical_formula_sum 'C36 H28 Ag N4 O7 P'
_chemical_formula_weight 767.46
_space_group_crystal_system monoclinic
_space_group_IT_number 14
_space_group_name_Hall '-P 2ybc'
_space_group_name_H-M_alt 'P 1 21/c 1'
_symmetry_space_group_name_Hall '-P 2ybc'
_symmetry_space_group_name_H-M 'P 1 21/c 1'
_atom_sites_solution_hydrogens geom
_audit_creation_method SHELXL-2014/7
_audit_update_record
;
2016-12-05 deposited with the CCDC.
2017-03-08 downloaded from the CCDC.
;
_cell_angle_alpha 90
_cell_angle_beta 100.3550(10)
_cell_angle_gamma 90
_cell_formula_units_Z 4
_cell_length_a 9.3609(4)
_cell_length_b 13.7302(7)
_cell_length_c 26.0386(10)
_cell_measurement_reflns_used 8000
_cell_measurement_temperature 203(2)
_cell_measurement_theta_max 24.85
_cell_measurement_theta_min 1.90
_cell_volume 3292.2(3)
_computing_cell_refinement 'CELL (Stoe IPDS Software, 2000)'
_computing_data_collection 'EXPOSE (Stoe IPDS Software, 2000)'
_computing_data_reduction 'INTEGRATE (Stoe IPDS Software, 2000)'
_computing_molecular_graphics 'ORTEP (Farrugia, 1997)'
_computing_publication_material 'SHELXL-2014/7 (Sheldrick, 2014)'
_computing_structure_refinement 'SHELXL-2014/7 (Sheldrick, 2014)'
_computing_structure_solution 'SHELXS-97 (Sheldrick, 1990)'
_diffrn_ambient_temperature 203(2)
_diffrn_detector_area_resol_mean 0.81\%A
_diffrn_measured_fraction_theta_full 1.000
_diffrn_measured_fraction_theta_max 0.998
_diffrn_measurement_device_type 'STOE IPDS'
_diffrn_measurement_method 'phi oscillation'
_diffrn_radiation_type MoK\a
_diffrn_radiation_wavelength 0.71073
_diffrn_reflns_av_R_equivalents 0.0343
_diffrn_reflns_av_unetI/netI 0.0270
_diffrn_reflns_Laue_measured_fraction_full 1.000
_diffrn_reflns_Laue_measured_fraction_max 0.998
_diffrn_reflns_limit_h_max 11
_diffrn_reflns_limit_h_min -11
_diffrn_reflns_limit_k_max 16
_diffrn_reflns_limit_k_min -16
_diffrn_reflns_limit_l_max 31
_diffrn_reflns_limit_l_min -29
_diffrn_reflns_number 22822
_diffrn_reflns_point_group_measured_fraction_full 1.000
_diffrn_reflns_point_group_measured_fraction_max 0.998
_diffrn_reflns_theta_full 25.242
_diffrn_reflns_theta_max 25.629
_diffrn_reflns_theta_min 1.590
_diffrn_source 'fine-focus sealed tube'
_exptl_absorpt_coefficient_mu 0.718
_exptl_absorpt_correction_type none
_exptl_crystal_colour yellow
_exptl_crystal_density_diffrn 1.548
_exptl_crystal_description block
_exptl_crystal_F_000 1560
_exptl_crystal_size_max 0.21
_exptl_crystal_size_mid 0.20
_exptl_crystal_size_min 0.17
_refine_diff_density_max 0.355
_refine_diff_density_min -0.452
_refine_diff_density_rms 0.049
_refine_ls_extinction_method none
_refine_ls_goodness_of_fit_ref 1.004
_refine_ls_hydrogen_treatment constr
_refine_ls_matrix_type full
_refine_ls_number_parameters 443
_refine_ls_number_reflns 6211
_refine_ls_number_restraints 0
_refine_ls_restrained_S_all 1.004
_refine_ls_R_factor_all 0.0276
_refine_ls_R_factor_gt 0.0216
_refine_ls_shift/su_max 0.003
_refine_ls_shift/su_mean 0.000
_refine_ls_structure_factor_coef Fsqd
_refine_ls_weighting_details 'w=1/[\s^2^(Fo^2^)+(0.0360P)^2^] where P=(Fo^2^+2Fc^2^)/3'
_refine_ls_weighting_scheme calc
_refine_ls_wR_factor_gt 0.0543
_refine_ls_wR_factor_ref 0.0554
_reflns_Friedel_coverage 0.000
_reflns_number_gt 5283
_reflns_number_total 6211
_reflns_threshold_expression 'I > 2\s(I)'
_cod_data_source_file c6nj04058f2.cif
_cod_data_source_block D:complex6
_cod_depositor_comments 'Adding full bibliography for 7056048--7056051.cif.'
_cod_database_code 7056051
_shelx_shelxl_version_number 2014/7
_shelx_space_group_comment
;
The symmetry employed for this shelxl refinement is uniquely defined
by the following loop, which should always be used as a source of
symmetry information in preference to the above space-group names.
They are only intended as comments.
;

loop_
_space_group_symop_operation_xyz
'x, y, z'
'-x, y+1/2, -z+1/2'
'-x, -y, -z'
'x, -y-1/2, z-1/2'

loop_
_atom_site_label
_atom_site_type_symbol
_atom_site_fract_x
_atom_site_fract_y
_atom_site_fract_z
_atom_site_U_iso_or_equiv
_atom_site_adp_type
_atom_site_occupancy
_atom_site_site_symmetry_order
_atom_site_calc_flag
_atom_site_refinement_flags_posn
_atom_site_refinement_flags_adp
C1 C 0.4699(2) 0.64746(13) 0.00299(7) 0.0324(4) Uani 1 1 d . .
H1 H 0.3798 0.6658 -0.0157 0.039 Uiso 1 1 calc R U
C2 C 0.5689(2) 0.60632(14) -0.02414(8) 0.0372(4) Uani 1 1 d . .
H2 H 0.5462 0.5977 -0.0601 0.045 Uiso 1 1 calc R U
C3 C 0.7017(2) 0.57852(14) 0.00354(8) 0.0370(4) Uani 1 1 d . .
H3 H 0.7703 0.5500 -0.0135 0.044 Uiso 1 1 calc R U
C4 C 0.7323(2) 0.59347(13) 0.05701(8) 0.0314(4) Uani 1 1 d . .
H4 H 0.8217 0.5751 0.0763 0.038 Uiso 1 1 calc R U
C5 C 0.62746(18) 0.63649(11) 0.08175(7) 0.0240(3) Uani 1 1 d . .
C6 C 0.65253(17) 0.66059(11) 0.13750(7) 0.0229(3) Uani 1 1 d . .
C7 C 0.77005(18) 0.64474(12) 0.17751(7) 0.0245(3) Uani 1 1 d . .
C8 C 0.90500(19) 0.59461(14) 0.18414(8) 0.0339(4) Uani 1 1 d . .
H8 H 0.9341 0.5643 0.1558 0.041 Uiso 1 1 calc R U
C9 C 0.9908(2) 0.59107(16) 0.23163(9) 0.0425(5) Uani 1 1 d . .
H9 H 1.0787 0.5578 0.2359 0.051 Uiso 1 1 calc R U
C10 C 0.9482(2) 0.63771(15) 0.27530(8) 0.0392(5) Uani 1 1 d . .
H10 H 1.0083 0.6342 0.3078 0.047 Uiso 1 1 calc R U
C11 C 0.82192(19) 0.68683(14) 0.27016(7) 0.0314(4) Uani 1 1 d . .
H11 H 0.7946 0.7172 0.2988 0.038 Uiso 1 1 calc R U
C12 C 0.59860(17) 0.73274(11) 0.20660(7) 0.0228(3) Uani 1 1 d . .
C13 C 0.51559(18) 0.78686(12) 0.24037(6) 0.0238(3) Uani 1 1 d . .
C14 C 0.36878(19) 0.76362(12) 0.23829(7) 0.0263(4) Uani 1 1 d . .
H14 H 0.3274 0.7134 0.2167 0.032 Uiso 1 1 calc R U
C15 C 0.2843(2) 0.81418(13) 0.26791(8) 0.0317(4) Uani 1 1 d . .
H15 H 0.1872 0.7978 0.2664 0.038 Uiso 1 1 calc R U
C16 C 0.3463(2) 0.88967(13) 0.29990(7) 0.0330(4) Uani 1 1 d . .
H16 H 0.2904 0.9236 0.3201 0.040 Uiso 1 1 calc R U
C17 C 0.4902(2) 0.91488(13) 0.30206(7) 0.0310(4) Uani 1 1 d . .
H17 H 0.5304 0.9656 0.3236 0.037 Uiso 1 1 calc R U
C18 C 0.57544(19) 0.86458(12) 0.27206(7) 0.0265(4) Uani 1 1 d . .
C19 C 0.23830(17) 1.01318(11) 0.12725(7) 0.0227(3) Uani 1 1 d . .
C20 C 0.2292(2) 1.08761(13) 0.09109(7) 0.0320(4) Uani 1 1 d . .
H20 H 0.1557 1.0886 0.0619 0.038 Uiso 1 1 calc R U
C21 C 0.3330(2) 1.16103(14) 0.09962(8) 0.0391(5) Uani 1 1 d . .
H21 H 0.3289 1.2120 0.0759 0.047 Uiso 1 1 calc R U
C22 C 0.4419(2) 1.15901(13) 0.14300(8) 0.0356(4) Uani 1 1 d . .
H22 H 0.5113 1.2082 0.1483 0.043 Uiso 1 1 calc R U
C23 C 0.4479(2) 1.08377(13) 0.17851(8) 0.0329(4) Uani 1 1 d . .
H23 H 0.5211 1.0827 0.2078 0.039 Uiso 1 1 calc R U
C24 C 0.34541(19) 1.00972(12) 0.17079(7) 0.0281(4) Uani 1 1 d . .
H24 H 0.3492 0.9589 0.1946 0.034 Uiso 1 1 calc R U
C25 C -0.13864(18) 0.84158(11) 0.09606(7) 0.0253(4) Uani 1 1 d . .
C26 C -0.1746(2) 0.88362(13) 0.14031(8) 0.0314(4) Uani 1 1 d . .
H26 H -0.1109 0.8812 0.1721 0.038 Uiso 1 1 calc R U
C27 C -0.3081(2) 0.92936(14) 0.13600(9) 0.0379(5) Uani 1 1 d . .
H27 H -0.3345 0.9580 0.1653 0.045 Uiso 1 1 calc R U
C28 C -0.4023(2) 0.93289(14) 0.08872(9) 0.0378(5) Uani 1 1 d . .
H28 H -0.4914 0.9642 0.0863 0.045 Uiso 1 1 calc R U
C29 C -0.3645(2) 0.88981(13) 0.04479(8) 0.0339(4) Uani 1 1 d . .
H29 H -0.4281 0.8919 0.0130 0.041 Uiso 1 1 calc R U
C30 C -0.23001(19) 0.84321(12) 0.04871(7) 0.0282(4) Uani 1 1 d . .
H30 H -0.2032 0.8139 0.0197 0.034 Uiso 1 1 calc R U
C31 C 0.11213(18) 0.82815(12) -0.01205(7) 0.0246(3) Uani 1 1 d . .
C32 C 0.0606(2) 0.73334(13) -0.01656(7) 0.0299(4) Uani 1 1 d . .
H32 H 0.0191 0.7055 0.0098 0.036 Uiso 1 1 calc R U
C33 C 0.0718(2) 0.68068(14) -0.06109(8) 0.0387(4) Uani 1 1 d . .
H33 H 0.0372 0.6171 -0.0648 0.046 Uiso 1 1 calc R U
C34 C 0.1344(3) 0.72266(18) -0.09999(8) 0.0465(5) Uani 1 1 d . .
H34 H 0.1402 0.6876 -0.1301 0.056 Uiso 1 1 calc R U
C35 C 0.1883(2) 0.81626(17) -0.09433(8) 0.0442(5) Uani 1 1 d . .
H35 H 0.2325 0.8432 -0.1203 0.053 Uiso 1 1 calc R U
C36 C 0.1771(2) 0.87074(14) -0.05018(8) 0.0349(4) Uani 1 1 d . .
H36 H 0.2124 0.9341 -0.0464 0.042 Uiso 1 1 calc R U
Ag Ag 0.33881(2) 0.74139(2) 0.10206(2) 0.02512(5) Uani 1 1 d . .
N1 N 0.49646(16) 0.66240(10) 0.05468(6) 0.0259(3) Uani 1 1 d . .
N2 N 0.54997(14) 0.71396(9) 0.15698(5) 0.0221(3) Uani 1 1 d . .
N3 N 0.73361(15) 0.69134(10) 0.22159(6) 0.0240(3) Uani 1 1 d . .
N4 N 0.17829(16) 0.53592(10) 0.11914(6) 0.0274(3) Uani 1 1 d . .
O1 O 0.71516(13) 0.89006(10) 0.27095(5) 0.0343(3) Uani 1 1 d . .
H1A H 0.7475 0.9221 0.2970 0.051 Uiso 1 1 calc R U
O2 O 0.12889(12) 0.94187(8) 0.12126(5) 0.0267(3) Uani 1 1 d . .
O3 O -0.00500(12) 0.79129(8) 0.10085(5) 0.0252(2) Uani 1 1 d . .
O4 O 0.09526(12) 0.88678(8) 0.03089(5) 0.0253(3) Uani 1 1 d . .
O5 O 0.27891(16) 0.58437(10) 0.14461(7) 0.0505(4) Uani 1 1 d . .
O6 O 0.11237(17) 0.56290(10) 0.07634(5) 0.0453(4) Uani 1 1 d . .
O7 O 0.14157(15) 0.45857(9) 0.13970(6) 0.0421(3) Uani 1 1 d . .
P P 0.13878(4) 0.84300(3) 0.08923(2) 0.02146(9) Uani 1 1 d . .

loop_
_atom_site_aniso_label
_atom_site_aniso_U_11
_atom_site_aniso_U_22
_atom_site_aniso_U_33
_atom_site_aniso_U_23
_atom_site_aniso_U_13
_atom_site_aniso_U_12
C1 0.0361(10) 0.0327(9) 0.0274(10) -0.0029(7) 0.0033(8) -0.0020(8)
C2 0.0506(12) 0.0371(10) 0.0257(10) -0.0078(8) 0.0119(9) -0.0075(9)
C3 0.0431(11) 0.0356(10) 0.0364(11) -0.0088(8) 0.0184(9) -0.0025(8)
C4 0.0291(9) 0.0311(9) 0.0351(10) -0.0047(8) 0.0090(8) 0.0000(7)
C5 0.0255(8) 0.0196(7) 0.0279(9) -0.0010(6) 0.0077(7) -0.0032(6)
C6 0.0215(8) 0.0205(7) 0.0275(9) -0.0001(6) 0.0066(7) -0.0025(6)
C7 0.0225(8) 0.0251(8) 0.0266(9) 0.0011(7) 0.0065(7) -0.0030(6)
C8 0.0240(9) 0.0409(10) 0.0381(11) 0.0006(8) 0.0089(8) 0.0048(8)
C9 0.0242(9) 0.0572(12) 0.0452(13) 0.0044(10) 0.0040(9) 0.0106(9)
C10 0.0250(9) 0.0576(12) 0.0317(11) 0.0060(9) -0.0038(8) 0.0007(8)
C11 0.0261(9) 0.0419(10) 0.0252(9) 0.0027(8) 0.0025(8) -0.0033(8)
C12 0.0200(8) 0.0247(8) 0.0237(9) 0.0023(6) 0.0042(7) -0.0028(6)
C13 0.0261(9) 0.0264(8) 0.0193(8) 0.0037(6) 0.0051(7) 0.0010(7)
C14 0.0261(8) 0.0266(8) 0.0259(9) 0.0027(7) 0.0037(7) -0.0005(7)
C15 0.0258(9) 0.0344(9) 0.0365(11) 0.0047(8) 0.0097(8) 0.0023(7)
C16 0.0367(10) 0.0331(9) 0.0325(10) 0.0016(8) 0.0149(9) 0.0068(8)
C17 0.0406(10) 0.0278(9) 0.0257(9) -0.0028(7) 0.0086(8) -0.0011(7)
C18 0.0277(9) 0.0309(8) 0.0212(9) 0.0021(7) 0.0053(7) -0.0040(7)
C19 0.0219(8) 0.0219(7) 0.0257(9) -0.0042(6) 0.0083(7) -0.0001(6)
C20 0.0341(10) 0.0323(9) 0.0270(10) 0.0033(7) -0.0011(8) -0.0021(7)
C21 0.0512(12) 0.0302(9) 0.0371(11) 0.0052(8) 0.0115(10) -0.0082(9)
C22 0.0336(10) 0.0321(9) 0.0439(12) -0.0121(8) 0.0147(9) -0.0098(8)
C23 0.0288(9) 0.0346(9) 0.0331(10) -0.0122(8) -0.0005(8) 0.0030(7)
C24 0.0319(9) 0.0246(8) 0.0273(9) -0.0022(7) 0.0042(8) 0.0039(7)
C25 0.0237(8) 0.0206(7) 0.0336(10) 0.0030(7) 0.0107(8) -0.0023(6)
C26 0.0319(9) 0.0336(9) 0.0304(10) 0.0015(7) 0.0101(8) -0.0036(7)
C27 0.0385(10) 0.0370(10) 0.0440(12) 0.0004(9) 0.0232(10) 0.0011(8)
C28 0.0270(9) 0.0354(10) 0.0545(13) 0.0078(9) 0.0170(10) 0.0018(8)
C29 0.0260(9) 0.0329(9) 0.0422(11) 0.0073(8) 0.0039(8) -0.0026(7)
C30 0.0273(9) 0.0258(8) 0.0323(10) 0.0013(7) 0.0074(8) -0.0025(7)
C31 0.0235(8) 0.0294(8) 0.0202(8) 0.0004(7) 0.0022(7) 0.0020(7)
C32 0.0302(9) 0.0319(9) 0.0271(9) 0.0016(7) 0.0034(8) -0.0016(7)
C33 0.0424(11) 0.0363(10) 0.0340(11) -0.0088(8) -0.0026(9) 0.0012(8)
C34 0.0522(13) 0.0610(13) 0.0250(10) -0.0079(9) 0.0036(10) 0.0110(10)
C35 0.0444(12) 0.0627(13) 0.0282(11) 0.0084(9) 0.0139(9) 0.0050(10)
C36 0.0346(10) 0.0384(10) 0.0325(11) 0.0076(8) 0.0085(9) -0.0018(8)
Ag 0.02272(7) 0.02547(7) 0.02633(8) 0.00091(5) 0.00211(5) 0.00367(5)
N1 0.0276(7) 0.0248(7) 0.0249(8) -0.0026(6) 0.0035(6) -0.0006(6)
N2 0.0207(7) 0.0225(6) 0.0232(7) -0.0004(6) 0.0045(6) -0.0015(5)
N3 0.0198(7) 0.0290(7) 0.0234(7) 0.0028(6) 0.0043(6) -0.0015(5)
N4 0.0269(8) 0.0255(7) 0.0301(9) 0.0010(6) 0.0061(7) 0.0017(6)
O1 0.0312(7) 0.0427(7) 0.0301(7) -0.0108(6) 0.0087(6) -0.0115(6)
O2 0.0254(6) 0.0237(6) 0.0321(7) -0.0056(5) 0.0085(5) -0.0035(5)
O3 0.0238(6) 0.0220(5) 0.0307(7) 0.0025(5) 0.0076(5) -0.0003(5)
O4 0.0295(6) 0.0226(5) 0.0241(6) 0.0026(5) 0.0060(5) 0.0023(5)
O5 0.0420(8) 0.0356(7) 0.0657(11) 0.0125(7) -0.0122(8) -0.0135(6)
O6 0.0579(9) 0.0459(8) 0.0284(8) 0.0080(6) -0.0021(7) 0.0114(7)
O7 0.0430(8) 0.0320(7) 0.0464(9) 0.0109(6) -0.0050(7) -0.0129(6)
P 0.0211(2) 0.02073(19) 0.0227(2) -0.00015(16) 0.00432(17) 0.00033(15)

loop_
_atom_type_symbol
_atom_type_description
_atom_type_scat_dispersion_real
_atom_type_scat_dispersion_imag
_atom_type_scat_source
C C 0.0033 0.0016 'International Tables Vol C Tables 4.2.6.8 and 6.1.1.4'
H H 0.0000 0.0000 'International Tables Vol C Tables 4.2.6.8 and 6.1.1.4'
Ag Ag -0.8971 1.1015 'International Tables Vol C Tables 4.2.6.8 and 6.1.1.4'
N N 0.0061 0.0033 'International Tables Vol C Tables 4.2.6.8 and 6.1.1.4'
O O 0.0106 0.0060 'International Tables Vol C Tables 4.2.6.8 and 6.1.1.4'
P P 0.1023 0.0942 'International Tables Vol C Tables 4.2.6.8 and 6.1.1.4'

loop_
_geom_angle_atom_site_label_1
_geom_angle_atom_site_label_2
_geom_angle_atom_site_label_3
_geom_angle
N1 C1 C2 123.76(18)
N1 C1 H1 118.1
C2 C1 H1 118.1
C3 C2 C1 118.13(18)
C3 C2 H2 120.9
C1 C2 H2 120.9
C2 C3 C4 119.36(17)
C2 C3 H3 120.3
C4 C3 H3 120.3
C3 C4 C5 119.33(18)
C3 C4 H4 120.3
C5 C4 H4 120.3
N1 C5 C4 121.25(16)
N1 C5 C6 115.27(14)
C4 C5 C6 123.43(16)
N2 C6 C7 108.55(14)
N2 C6 C5 119.17(15)
C7 C6 C5 132.16(15)
C6 C7 N3 105.35(14)
C6 C7 C8 137.17(17)
N3 C7 C8 117.45(16)
C9 C8 C7 119.88(18)
C9 C8 H8 120.1
C7 C8 H8 120.1
C8 C9 C10 120.69(18)
C8 C9 H9 119.7
C10 C9 H9 119.7
C11 C10 C9 120.86(19)
C11 C10 H10 119.6
C9 C10 H10 119.6
C10 C11 N3 118.90(18)
C10 C11 H11 120.6
N3 C11 H11 120.6
N2 C12 N3 109.59(14)
N2 C12 C13 123.90(15)
N3 C12 C13 126.47(15)
C14 C13 C18 118.74(15)
C14 C13 C12 118.69(15)
C18 C13 C12 122.46(15)
C15 C14 C13 121.19(17)
C15 C14 H14 119.4
C13 C14 H14 119.4
C14 C15 C16 119.23(16)
C14 C15 H15 120.4
C16 C15 H15 120.4
C17 C16 C15 120.69(16)
C17 C16 H16 119.7
C15 C16 H16 119.7
C16 C17 C18 120.29(17)
C16 C17 H17 119.9
C18 C17 H17 119.9
O1 C18 C17 122.26(16)
O1 C18 C13 117.86(15)
C17 C18 C13 119.84(16)
C24 C19 C20 122.33(16)
C24 C19 O2 118.50(15)
C20 C19 O2 119.03(15)
C19 C20 C21 118.16(17)
C19 C20 H20 120.9
C21 C20 H20 120.9
C22 C21 C20 120.60(17)
C22 C21 H21 119.7
C20 C21 H21 119.7
C21 C22 C23 119.86(17)
C21 C22 H22 120.1
C23 C22 H22 120.1
C22 C23 C24 120.52(18)
C22 C23 H23 119.7
C24 C23 H23 119.7
C19 C24 C23 118.53(17)
C19 C24 H24 120.7
C23 C24 H24 120.7
C30 C25 C26 122.49(16)
C30 C25 O3 119.15(15)
C26 C25 O3 118.30(16)
C25 C26 C27 118.23(19)
C25 C26 H26 120.9
C27 C26 H26 120.9
C28 C27 C26 120.73(18)
C28 C27 H27 119.6
C26 C27 H27 119.6
C27 C28 C29 120.19(18)
C27 C28 H28 119.9
C29 C28 H28 119.9
C28 C29 C30 119.59(19)
C28 C29 H29 120.2
C30 C29 H29 120.2
C25 C30 C29 118.78(17)
C25 C30 H30 120.6
C29 C30 H30 120.6
C36 C31 C32 121.83(16)
C36 C31 O4 117.01(15)
C32 C31 O4 121.11(15)
C31 C32 C33 118.89(17)
C31 C32 H32 120.6
C33 C32 H32 120.6
C34 C33 C32 120.04(18)
C34 C33 H33 120.0
C32 C33 H33 120.0
C35 C34 C33 120.33(19)
C35 C34 H34 119.8
C33 C34 H34 119.8
C34 C35 C36 120.61(19)
C34 C35 H35 119.7
C36 C35 H35 119.7
C31 C36 C35 118.28(18)
C31 C36 H36 120.9
C35 C36 H36 120.9
N2 Ag P 142.03(4)
N2 Ag N1 72.20(5)
P Ag N1 140.46(4)
N2 Ag O5 79.52(5)
P Ag O5 109.87(4)
N1 Ag O5 92.64(5)
C1 N1 C5 118.15(15)
C1 N1 Ag 125.25(12)
C5 N1 Ag 116.43(11)
C12 N2 C6 108.99(14)
C12 N2 Ag 134.39(11)
C6 N2 Ag 116.48(11)
C12 N3 C11 130.19(15)
C12 N3 C7 107.52(14)
C11 N3 C7 122.18(14)
O6 N4 O5 122.06(15)
O6 N4 O7 120.43(15)
O5 N4 O7 117.46(15)
C18 O1 H1A 109.5
C19 O2 P 122.56(10)
C25 O3 P 121.86(10)
C31 O4 P 119.20(10)
N4 O5 Ag 115.36(11)
O3 P O2 98.52(6)
O3 P O4 105.35(6)
O2 P O4 98.37(6)
O3 P Ag 113.11(4)
O2 P Ag 123.82(5)
O4 P Ag 114.92(4)

loop_
_geom_bond_atom_site_label_1
_geom_bond_atom_site_label_2
_geom_bond_distance
C1 N1 1.340(2)
C1 C2 1.382(3)
C1 H1 0.9300
C2 C3 1.374(3)
C2 H2 0.9300
C3 C4 1.385(3)
C3 H3 0.9300
C4 C5 1.398(2)
C4 H4 0.9300
C5 N1 1.348(2)
C5 C6 1.466(2)
C6 N2 1.375(2)
C6 C7 1.390(2)
C7 N3 1.409(2)
C7 C8 1.422(2)
C8 C9 1.349(3)
C8 H8 0.9300
C9 C10 1.423(3)
C9 H9 0.9300
C10 C11 1.346(3)
C10 H10 0.9300
C11 N3 1.382(2)
C11 H11 0.9300
C12 N2 1.316(2)
C12 N3 1.377(2)
C12 C13 1.475(2)
C13 C14 1.402(2)
C13 C18 1.403(2)
C14 C15 1.386(2)
C14 H14 0.9300
C15 C16 1.390(3)
C15 H15 0.9300
C16 C17 1.382(3)
C16 H16 0.9300
C17 C18 1.396(2)
C17 H17 0.9300
C18 O1 1.359(2)
C19 C24 1.373(2)
C19 C20 1.382(2)
C19 O2 1.4052(19)
C20 C21 1.390(3)
C20 H20 0.9300
C21 C22 1.380(3)
C21 H21 0.9300
C22 C23 1.381(3)
C22 H22 0.9300
C23 C24 1.387(3)
C23 H23 0.9300
C24 H24 0.9300
C25 C30 1.369(3)
C25 C26 1.384(2)
C25 O3 1.415(2)
C26 C27 1.384(3)
C26 H26 0.9300
C27 C28 1.380(3)
C27 H27 0.9300
C28 C29 1.389(3)
C28 H28 0.9300
C29 C30 1.399(3)
C29 H29 0.9300
C30 H30 0.9300
C31 C36 1.384(2)
C31 C32 1.386(2)
C31 O4 1.409(2)
C32 C33 1.386(3)
C32 H32 0.9300
C33 C34 1.384(3)
C33 H33 0.9300
C34 C35 1.379(3)
C34 H34 0.9300
C35 C36 1.391(3)
C35 H35 0.9300
C36 H36 0.9300
Ag N2 2.2534(14)
Ag P 2.3107(4)
Ag N1 2.3517(14)
Ag O5 2.5324(14)
N4 O6 1.230(2)
N4 O5 1.243(2)
N4 O7 1.2644(19)
O1 H1A 0.8200
O2 P 1.6046(11)
O3 P 1.5980(11)
O4 P 1.6162(12)

loop_
_geom_torsion_atom_site_label_1
_geom_torsion_atom_site_label_2
_geom_torsion_atom_site_label_3
_geom_torsion_atom_site_label_4
_geom_torsion
N1 C1 C2 C3 0.5(3)
C1 C2 C3 C4 -0.7(3)
C2 C3 C4 C5 0.0(3)
C3 C4 C5 N1 1.0(3)
C3 C4 C5 C6 -176.26(16)
N1 C5 C6 N2 -5.7(2)
C4 C5 C6 N2 171.71(15)
N1 C5 C6 C7 178.88(16)
C4 C5 C6 C7 -3.7(3)
N2 C6 C7 N3 -0.31(17)
C5 C6 C7 N3 175.50(15)
N2 C6 C7 C8 177.69(19)
C5 C6 C7 C8 -6.5(3)
C6 C7 C8 C9 -176.22(19)
N3 C7 C8 C9 1.6(3)
C7 C8 C9 C10 -0.5(3)
C8 C9 C10 C11 -0.4(3)
C9 C10 C11 N3 0.0(3)
N2 C12 C13 C14 45.1(2)
N3 C12 C13 C14 -132.32(17)
N2 C12 C13 C18 -130.90(18)
N3 C12 C13 C18 51.7(2)
C18 C13 C14 C15 -1.8(3)
C12 C13 C14 C15 -177.92(16)
C13 C14 C15 C16 0.5(3)
C14 C15 C16 C17 0.5(3)
C15 C16 C17 C18 -0.1(3)
C16 C17 C18 O1 176.58(17)
C16 C17 C18 C13 -1.3(3)
C14 C13 C18 O1 -175.80(15)
C12 C13 C18 O1 0.2(2)
C14 C13 C18 C17 2.1(2)
C12 C13 C18 C17 178.15(16)
C24 C19 C20 C21 0.0(3)
O2 C19 C20 C21 175.67(15)
C19 C20 C21 C22 0.2(3)
C20 C21 C22 C23 -0.4(3)
C21 C22 C23 C24 0.4(3)
C20 C19 C24 C23 -0.1(3)
O2 C19 C24 C23 -175.71(14)
C22 C23 C24 C19 -0.1(3)
C30 C25 C26 C27 -0.4(3)
O3 C25 C26 C27 -177.39(15)
C25 C26 C27 C28 -0.1(3)
C26 C27 C28 C29 0.4(3)
C27 C28 C29 C30 -0.3(3)
C26 C25 C30 C29 0.5(2)
O3 C25 C30 C29 177.49(14)
C28 C29 C30 C25 -0.2(2)
C36 C31 C32 C33 -1.4(3)
O4 C31 C32 C33 176.05(16)
C31 C32 C33 C34 0.4(3)
C32 C33 C34 C35 1.2(3)
C33 C34 C35 C36 -1.7(3)
C32 C31 C36 C35 0.9(3)
O4 C31 C36 C35 -176.67(17)
C34 C35 C36 C31 0.7(3)
C2 C1 N1 C5 0.5(3)
C2 C1 N1 Ag 175.67(13)
C4 C5 N1 C1 -1.2(2)
C6 C5 N1 C1 176.23(14)
C4 C5 N1 Ag -176.82(12)
C6 C5 N1 Ag 0.63(17)
N3 C12 N2 C6 -0.81(17)
C13 C12 N2 C6 -178.62(14)
N3 C12 N2 Ag 174.53(10)
C13 C12 N2 Ag -3.3(2)
C7 C6 N2 C12 0.70(17)
C5 C6 N2 C12 -175.75(14)
C7 C6 N2 Ag -175.58(10)
C5 C6 N2 Ag 7.97(17)
N2 C12 N3 C11 -175.64(16)
C13 C12 N3 C11 2.1(3)
N2 C12 N3 C7 0.61(17)
C13 C12 N3 C7 178.34(15)
C10 C11 N3 C12 176.98(17)
C10 C11 N3 C7 1.2(2)
C6 C7 N3 C12 -0.16(16)
C8 C7 N3 C12 -178.63(14)
C6 C7 N3 C11 176.45(14)
C8 C7 N3 C11 -2.0(2)
C24 C19 O2 P -93.21(17)
C20 C19 O2 P 90.98(17)
C30 C25 O3 P 88.16(17)
C26 C25 O3 P -94.73(16)
C36 C31 O4 P -134.07(14)
C32 C31 O4 P 48.4(2)
O6 N4 O5 Ag -0.3(2)
O7 N4 O5 Ag -177.71(12)
C25 O3 P O2 46.52(14)
C25 O3 P O4 -54.65(14)
C25 O3 P Ag 179.03(11)
C19 O2 P O3 175.29(13)
C19 O2 P O4 -77.70(13)
C19 O2 P Ag 49.97(14)
C31 O4 P O3 -89.03(12)
C31 O4 P O2 169.69(11)
C31 O4 P Ag 36.17(12)
